data_7717900
loop_
_publ_author_name
'Dotzauer, Simon'
'Kar, Sourav'
'Swoboda, Theresa'
'Weidemann, Christoph'
'H\"afner, Andreas'
'Dewhurst, Rian David'
'Braunschweig, Holger'

_publ_section_title
;
 Synthesis of Base-free Boriranes and their Conversion to Borirenes Using
 Strong Reductant
;
_journal_name_full 'Dalton Transactions'
_journal_paper_doi 10.1039/D5DT00069F
_journal_year 2025
_chemical_formula_moiety 'C21 H38 B N3'
_chemical_formula_sum 'C21 H38 B N3'
_chemical_formula_weight 343.35
_space_group_crystal_system monoclinic
_space_group_IT_number 14
_space_group_name_Hall '-P 2yn'
_space_group_name_H-M_alt 'P 1 21/n 1'
_atom_sites_solution_hydrogens geom
_atom_sites_solution_primary dual
_atom_sites_solution_secondary difmap
_audit_creation_date 2024-08-19
_audit_creation_method 'CIF-fill 1.5d (K.Radacki, 2005-23)'
_audit_update_record
;
2024-10-29 deposited with the CCDC.	2025-01-13 downloaded from the CCDC.
;
_cell_angle_alpha 90
_cell_angle_beta 105.649(2)
_cell_angle_gamma 90
_cell_formula_units_Z 4
_cell_length_a 12.2086(3)
_cell_length_b 11.1581(2)
_cell_length_c 16.0725(3)
_cell_measurement_reflns_used 14225
_cell_measurement_temperature 100(2)
_cell_measurement_theta_max 72.3000
_cell_measurement_theta_min 4.0560
_cell_volume 2108.31(8)
_computing_cell_refinement 'CrysAlisPro 1.171.43.111a (Rigaku OD, 2024)'
_computing_data_collection
;
 CrysAlisPro system (CCD 43.128a 64-bit (release 20-06-2024))
;
_computing_data_reduction 'CrysAlisPro 1.171.43.111a (Rigaku OD, 2024)'
_computing_molecular_graphics 'ShelXLe (Huebschle et all, 2011)'
_computing_publication_material 'SHELXL-2018/3 (Sheldrick, 2018)'
_computing_structure_refinement 'SHELXL-2018/3 (Sheldrick, 2018)'
_computing_structure_solution 'SHELXT 2014/5 (Sheldrick, 2014)''
_diffrn_ambient_environment N~2~
_diffrn_ambient_temperature 100(2)
_diffrn_detector HPA
_diffrn_detector_area_resol_mean 10.0
_diffrn_detector_type 'HyPix Arc150'
_diffrn_measured_fraction_theta_full 0.998
_diffrn_measured_fraction_theta_max 0.963
_diffrn_measurement_details
;
 List of Runs (angles in degrees, time in seconds):
 --------------------------------------------------------------------------
  1  \w     57.00 123.00   0.50    0.14    --   76.88  15.00-120.00  132
  2  \w     62.00 105.00   0.50    0.14    --   76.88  15.00 -60.00   86
  3  \w     44.00 107.00   0.50    0.14    --   76.88  15.00   0.00  126
  4  \w     51.00  97.00   0.50    0.14    --   80.80-121.00 173.92   92
  5  \w     49.00  99.00   0.50    0.14    --   80.80-122.00 125.64  100
  6  \w     48.00  91.00   0.50    0.14    --   80.80-105.00  38.28   86
  7  \w     67.00  97.00   0.50    0.14    --   80.80-116.00 -84.83   60
  8  \w    -61.00 -35.00   0.50    0.14    --  -60.27 -15.00  30.00   52
  9  \w   -105.00 -38.00   0.50    0.14    --  -60.27 -15.00 -30.00  134
 10  \w   -103.00 -54.00   0.50    0.14    --  -69.75 -15.00 -90.00   98
 11  \w   -100.00 -48.00   0.50    0.14    --  -60.27 -15.00-150.00  104
 12  \w    -74.00 -48.00   0.50    0.14    --  -75.18 -15.00 -30.00   52
 13  \w   -121.00 -77.00   0.50    0.14    --  -75.18 -15.00 -30.00   88
 14  \w   -102.00 -74.00   0.50    0.14    --  -60.27 -15.00  30.00   56
 15  \w   -119.00 -44.00   0.50    0.14    --  -75.18 -15.00  60.00  150
 16  \w   -105.00 -50.00   0.50    0.14    --  -60.27 -15.00 120.00  110
 17  \w    -89.00 -43.00   0.50    0.14    --  -75.18 112.00 150.00   92
 18  \w    -61.00 -23.00   0.50    0.14    --  -60.27 126.00  90.00   76
 19  \w    -51.00 -26.00   0.50    0.14    --  -69.75 126.00  30.00   50
 20  \w    -66.00 -40.00   0.50    0.14    --  -78.50 122.00 -46.94   52
 21  \w    -56.00 -27.00   0.50    0.14    --  -69.75 126.00 -60.00   58
 22  \w    -67.00 -26.00   0.50    0.14    --  -69.75 126.00-180.00   82
 23  \w   -100.00 -46.00   0.50    0.14    --  -78.50 126.00-125.86  108
 24  \w    -97.00 -53.00   0.50    0.14    --  -78.50 118.00 -61.51   88
 25  \w    -91.00 -65.00   0.50    0.14    --  -69.75 126.00 -60.00   52
 26  \w    -74.00 -37.00   0.50    0.14    --  -75.18 112.00-150.00   74
 27  \w    -99.00 -40.00   0.50    0.14    --  -78.50 121.00  12.52  118
 28  \w    -67.00 -41.00   0.50    0.14    --  -75.18 112.00   0.00   52
 29  \w    -67.00 -34.00   0.50    0.14    --  -75.18 112.00 -90.00   66
 30  \w    -63.00 -36.00   0.50    0.14    --  -75.18 112.00  60.00   54
 31  \w    -96.00 -49.00   0.50    0.14    --  -78.50 116.00 130.06   94
 32  \w    -98.00 -41.00   0.50    0.14    --  -78.50 121.00 150.66  114
;
_diffrn_measurement_device 'four-circle diffractometer'
_diffrn_measurement_device_type 'Rigaku XtaLAB Synergy-R'
_diffrn_measurement_method '\w scans'
_diffrn_orient_matrix_type
;
 CrysAlisPro convention (1999,Acta A55,543-557)
;
_diffrn_orient_matrix_UB_11 0.0786276000
_diffrn_orient_matrix_UB_12 -0.0771121000
_diffrn_orient_matrix_UB_13 0.0710793000
_diffrn_orient_matrix_UB_21 -0.0725547000
_diffrn_orient_matrix_UB_22 -0.1113795000
_diffrn_orient_matrix_UB_23 -0.0346356000
_diffrn_orient_matrix_UB_31 0.0755815000
_diffrn_orient_matrix_UB_32 -0.0267475000
_diffrn_orient_matrix_UB_33 -0.0605404000
_diffrn_radiation_monochromator 'multi-layer mirror'
_diffrn_radiation_probe x-ray
_diffrn_radiation_type CuK\a
_diffrn_radiation_wavelength 1.54184
_diffrn_radiation_xray_symbol K-L~2,3~
_diffrn_reflns_av_R_equivalents 0.0290
_diffrn_reflns_av_unetI/netI 0.0222
_diffrn_reflns_Laue_measured_fraction_full 0.998
_diffrn_reflns_Laue_measured_fraction_max 0.963
_diffrn_reflns_limit_h_max 14
_diffrn_reflns_limit_h_min -13
_diffrn_reflns_limit_k_max 13
_diffrn_reflns_limit_k_min -13
_diffrn_reflns_limit_l_max 17
_diffrn_reflns_limit_l_min -19
_diffrn_reflns_number 23808
_diffrn_reflns_point_group_measured_fraction_full 0.998
_diffrn_reflns_point_group_measured_fraction_max 0.963
_diffrn_reflns_theta_full 67.684
_diffrn_reflns_theta_max 73.285
_diffrn_reflns_theta_min 4.063
_diffrn_source 'rotating-anode X-ray tube'
_diffrn_source_type 'PhotonJet-R X-ray Source'
_exptl_absorpt_coefficient_mu 0.469
_exptl_absorpt_correction_T_max 1.000
_exptl_absorpt_correction_T_min 0.862
_exptl_absorpt_correction_type gaussian
_exptl_absorpt_process_details
;
 CrysAlisPro 1.171.43.111a (Rigaku Oxford Diffraction, 2024) Numerical 
 absorption correction based on gaussian integration over a multifaceted 
 crystal model Empirical absorption correction using spherical harmonics, 
 implemented in SCALE3 ABSPACK scaling algorithm.
;
_exptl_crystal_colour colourless
_exptl_crystal_density_diffrn 1.082
_exptl_crystal_description plate
_exptl_crystal_F_000 760
_exptl_crystal_preparation
;
 For data collection the crystal was immersed in a film of perfluoropolyether 
 oil, mounted on a polyimide loop and transferred to stream of cold nitrogen 
 (Oxford Cryostream 800).
;
_exptl_crystal_size_max 0.130
_exptl_crystal_size_mid 0.110
_exptl_crystal_size_min 0.050
_refine_diff_density_max 0.294
_refine_diff_density_min -0.190
_refine_diff_density_rms 0.037
_refine_ls_extinction_method none
_refine_ls_goodness_of_fit_ref 1.058
_refine_ls_hydrogen_treatment constr
_refine_ls_matrix_type full
_refine_ls_number_parameters 230
_refine_ls_number_reflns 4080
_refine_ls_number_restraints 0
_refine_ls_restrained_S_all 1.058
_refine_ls_R_factor_all 0.0494
_refine_ls_R_factor_gt 0.0412
_refine_ls_shift/su_max 0.000
_refine_ls_shift/su_mean 0.000
_refine_ls_structure_factor_coef Fsqd
_refine_ls_weighting_details
;
 w=1/[\s^2^(Fo^2^)+(0.0510P)^2^+0.6916P] where P=(Fo^2^+2Fc^2^)/3
;
_refine_ls_weighting_scheme calc
_refine_ls_wR_factor_gt 0.1057
_refine_ls_wR_factor_ref 0.1107
_reflns_Friedel_coverage 0.000
_reflns_number_gt 3457
_reflns_number_total 4080
_reflns_threshold_expression 'I > 2\s(I)'
_cod_data_source_file d5dt00069f2.cif
_cod_data_source_block 4a
_cod_original_sg_symbol_H-M 'P 21/n'
_cod_database_code 7717900
_shelx_shelxl_version_number 2018/3
_shelx_space_group_comment
;
 The symmetry employed for this shelxl refinement is uniquely defined by the 
 following loop, which should always be used as a source of symmetry 
 information in preference to the above space-group names. They are only 
 intended as comments.
;
_shelx_estimated_absorpt_t_min 0.942
_shelx_estimated_absorpt_t_max 0.977

loop_
_space_group_symop_operation_xyz
'x, y, z'
'-x+1/2, y+1/2, -z+1/2'
'-x, -y, -z'
'x-1/2, -y-1/2, z-1/2'

loop_
_atom_site_label
_atom_site_type_symbol
_atom_site_fract_x
_atom_site_fract_y
_atom_site_fract_z
_atom_site_U_iso_or_equiv
_atom_site_adp_type
_atom_site_occupancy
_atom_site_site_symmetry_order
_atom_site_calc_flag
_atom_site_refinement_flags_posn
_atom_site_refinement_flags_adp
_atom_site_refinement_flags_occupancy
_atom_site_disorder_assembly
_atom_site_disorder_group
B1_1 B 0.29438(12) 0.71616(12) 0.50756(9) 0.0203(3) Uani 1 1 d . . . . .
C2_1 C 0.39696(10) 0.70578(11) 0.47572(8) 0.0202(3) Uani 1 1 d . . . . .
C3_1 C 0.30466(10) 0.63966(11) 0.43403(8) 0.0206(3) Uani 1 1 d . . . . .
N1_2 N 0.23225(9) 0.76719(9) 0.56257(6) 0.0202(2) Uani 1 1 d . . . . .
C2_2 C 0.28744(11) 0.77509(12) 0.65704(8) 0.0235(3) Uani 1 1 d . . . . .
C3_2 C 0.23153(12) 0.87303(12) 0.69867(9) 0.0277(3) Uani 1 1 d . . . . .
H3A_2 H 0.261948 0.868350 0.762245 0.033 Uiso 1 1 calc R U . . .
H3B_2 H 0.252190 0.952444 0.679961 0.033 Uiso 1 1 calc R U . . .
C4_2 C 0.10290(12) 0.86260(13) 0.67541(9) 0.0302(3) Uani 1 1 d . . . . .
H4A_2 H 0.080746 0.785712 0.696986 0.036 Uiso 1 1 calc R U . . .
H4B_2 H 0.070627 0.928833 0.702305 0.036 Uiso 1 1 calc R U . . .
C5_2 C 0.05787(11) 0.86852(12) 0.57803(9) 0.0268(3) Uani 1 1 d . . . . .
H5A_2 H 0.076737 0.947894 0.558080 0.032 Uiso 1 1 calc R U . . .
H5B_2 H -0.026047 0.861454 0.562312 0.032 Uiso 1 1 calc R U . . .
C6_2 C 0.10571(10) 0.77054(11) 0.53045(8) 0.0222(3) Uani 1 1 d . . . . .
C7_2 C 0.28343(13) 0.65408(13) 0.70244(9) 0.0331(3) Uani 1 1 d . . . . .
H7A_2 H 0.204311 0.634103 0.699531 0.050 Uiso 1 1 calc R U . . .
H7B_2 H 0.327581 0.659887 0.763052 0.050 Uiso 1 1 calc R U . . .
H7C_2 H 0.315832 0.591336 0.673608 0.050 Uiso 1 1 calc R U . . .
C8_2 C 0.41213(12) 0.80834(14) 0.67245(9) 0.0311(3) Uani 1 1 d . . . . .
H8A_2 H 0.452177 0.743430 0.651866 0.047 Uiso 1 1 calc R U . . .
H8B_2 H 0.446310 0.820818 0.734385 0.047 Uiso 1 1 calc R U . . .
H8C_2 H 0.418239 0.882211 0.641021 0.047 Uiso 1 1 calc R U . . .
C9_2 C 0.05030(11) 0.64894(12) 0.53797(9) 0.0284(3) Uani 1 1 d . . . . .
H9A_2 H -0.029301 0.650248 0.503581 0.043 Uiso 1 1 calc R U . . .
H9B_2 H 0.053707 0.633393 0.598633 0.043 Uiso 1 1 calc R U . . .
H9C_2 H 0.091125 0.585552 0.516511 0.043 Uiso 1 1 calc R U . . .
C10_2 C 0.07374(11) 0.80682(13) 0.43501(8) 0.0281(3) Uani 1 1 d . . . . .
H10A_2 H 0.096507 0.743284 0.401009 0.042 Uiso 1 1 calc R U . . .
H10B_2 H 0.112937 0.881397 0.428378 0.042 Uiso 1 1 calc R U . . .
H10C_2 H -0.008676 0.818976 0.414583 0.042 Uiso 1 1 calc R U . . .
N1_3 N 0.50422(9) 0.73169(9) 0.46798(7) 0.0232(2) Uani 1 1 d . . . . .
C2_3 C 0.56688(12) 0.82986(13) 0.51940(10) 0.0308(3) Uani 1 1 d . . . . .
H2A_3 H 0.605038 0.800843 0.578299 0.037 Uiso 1 1 calc R U . . .
H2B_3 H 0.513402 0.894443 0.524367 0.037 Uiso 1 1 calc R U . . .
C3_3 C 0.65447(12) 0.87854(14) 0.47767(10) 0.0358(3) Uani 1 1 d . . . . .
H3A_3 H 0.699304 0.941992 0.514759 0.043 Uiso 1 1 calc R U . . .
H3B_3 H 0.615619 0.914829 0.421217 0.043 Uiso 1 1 calc R U . . .
C4_3 C 0.73380(12) 0.77992(14) 0.46434(10) 0.0338(3) Uani 1 1 d . . . . .
H4A_3 H 0.781443 0.752442 0.521171 0.041 Uiso 1 1 calc R U . . .
H4B_3 H 0.784914 0.811988 0.431215 0.041 Uiso 1 1 calc R U . . .
C5_3 C 0.66724(13) 0.67451(15) 0.41597(10) 0.0371(4) Uani 1 1 d . . . . .
H5A_3 H 0.631367 0.698300 0.355396 0.045 Uiso 1 1 calc R U . . .
H5B_3 H 0.720199 0.607575 0.415232 0.045 Uiso 1 1 calc R U . . .
C6_3 C 0.57620(12) 0.63227(12) 0.45688(10) 0.0302(3) Uani 1 1 d . . . . .
H6A_3 H 0.528995 0.570251 0.419862 0.036 Uiso 1 1 calc R U . . .
H6B_3 H 0.612346 0.595775 0.513818 0.036 Uiso 1 1 calc R U . . .
N1_4 N 0.27479(9) 0.56169(9) 0.36479(7) 0.0222(2) Uani 1 1 d . . . . .
C2_4 C 0.16141(12) 0.50935(13) 0.34549(9) 0.0306(3) Uani 1 1 d . . . . .
H2A_4 H 0.104369 0.570283 0.317545 0.037 Uiso 1 1 calc R U . . .
H2B_4 H 0.144946 0.484248 0.399954 0.037 Uiso 1 1 calc R U . . .
C3_4 C 0.15198(14) 0.40182(13) 0.28614(9) 0.0357(3) Uani 1 1 d . . . . .
H3A_4 H 0.072669 0.372005 0.270066 0.043 Uiso 1 1 calc R U . . .
H3B_4 H 0.201775 0.336749 0.317008 0.043 Uiso 1 1 calc R U . . .
C4_4 C 0.18644(14) 0.43465(13) 0.20428(9) 0.0367(4) Uani 1 1 d . . . . .
H4A_4 H 0.186941 0.361689 0.169338 0.044 Uiso 1 1 calc R U . . .
H4B_4 H 0.130396 0.491425 0.169122 0.044 Uiso 1 1 calc R U . . .
C5_4 C 0.30355(14) 0.49138(15) 0.22794(10) 0.0395(4) Uani 1 1 d . . . . .
H5A_4 H 0.360850 0.430959 0.256362 0.047 Uiso 1 1 calc R U . . .
H5B_4 H 0.322184 0.518675 0.174755 0.047 Uiso 1 1 calc R U . . .
C6_4 C 0.30859(13) 0.59663(13) 0.28795(9) 0.0316(3) Uani 1 1 d . . . . .
H6A_4 H 0.387026 0.628879 0.305291 0.038 Uiso 1 1 calc R U . . .
H6B_4 H 0.257477 0.660812 0.257202 0.038 Uiso 1 1 calc R U . . .

loop_
_atom_site_aniso_label
_atom_site_aniso_U_11
_atom_site_aniso_U_22
_atom_site_aniso_U_33
_atom_site_aniso_U_23
_atom_site_aniso_U_13
_atom_site_aniso_U_12
B1_1 0.0216(7) 0.0167(6) 0.0213(7) 0.0020(5) 0.0035(5) -0.0006(5)
C2_1 0.0229(6) 0.0172(6) 0.0206(6) 0.0024(5) 0.0056(5) 0.0019(5)
C3_1 0.0218(6) 0.0169(6) 0.0227(6) 0.0021(5) 0.0055(5) 0.0023(5)
N1_2 0.0202(5) 0.0208(5) 0.0198(5) -0.0008(4) 0.0057(4) -0.0007(4)
C2_2 0.0267(7) 0.0228(6) 0.0206(6) -0.0015(5) 0.0059(5) -0.0023(5)
C3_2 0.0341(7) 0.0254(7) 0.0249(7) -0.0059(5) 0.0103(6) -0.0046(6)
C4_2 0.0325(7) 0.0304(7) 0.0315(7) -0.0070(6) 0.0151(6) -0.0014(6)
C5_2 0.0256(7) 0.0244(7) 0.0316(7) -0.0032(5) 0.0100(6) 0.0015(5)
C6_2 0.0207(6) 0.0217(6) 0.0248(6) -0.0020(5) 0.0071(5) -0.0006(5)
C7_2 0.0431(8) 0.0284(7) 0.0257(7) 0.0048(6) 0.0055(6) 0.0008(6)
C8_2 0.0281(7) 0.0390(8) 0.0245(7) -0.0052(6) 0.0040(6) -0.0040(6)
C9_2 0.0263(7) 0.0254(7) 0.0344(7) -0.0055(6) 0.0096(6) -0.0058(5)
C10_2 0.0238(7) 0.0329(7) 0.0264(7) 0.0003(6) 0.0049(5) 0.0050(5)
N1_3 0.0204(5) 0.0203(5) 0.0301(6) -0.0038(4) 0.0091(4) -0.0001(4)
C2_3 0.0271(7) 0.0260(7) 0.0422(8) -0.0089(6) 0.0145(6) -0.0051(6)
C3_3 0.0310(8) 0.0335(8) 0.0456(9) -0.0048(7) 0.0148(7) -0.0084(6)
C4_3 0.0237(7) 0.0447(9) 0.0355(8) 0.0004(7) 0.0123(6) -0.0014(6)
C5_3 0.0333(8) 0.0427(9) 0.0414(8) -0.0079(7) 0.0203(7) 0.0015(7)
C6_3 0.0291(7) 0.0255(7) 0.0383(8) -0.0028(6) 0.0131(6) 0.0047(6)
N1_4 0.0246(5) 0.0211(5) 0.0216(5) -0.0027(4) 0.0075(4) -0.0008(4)
C2_4 0.0315(7) 0.0301(7) 0.0305(7) -0.0075(6) 0.0087(6) -0.0077(6)
C3_4 0.0471(9) 0.0268(7) 0.0328(8) -0.0075(6) 0.0102(7) -0.0085(6)
C4_4 0.0569(10) 0.0250(7) 0.0247(7) -0.0057(6) 0.0052(6) -0.0020(7)
C5_4 0.0507(9) 0.0420(9) 0.0302(8) -0.0089(7) 0.0184(7) -0.0011(7)
C6_4 0.0407(8) 0.0307(7) 0.0259(7) -0.0015(6) 0.0130(6) -0.0057(6)

loop_
_atom_type_symbol
_atom_type_description
_atom_type_scat_dispersion_real
_atom_type_scat_dispersion_imag
_atom_type_scat_source
C C 0.0181 0.0091 'International Tables Vol C Tables 4.2.6.8 and 6.1.1.4'
H H 0.0000 0.0000 'International Tables Vol C Tables 4.2.6.8 and 6.1.1.4'
B B 0.0090 0.0039 'International Tables Vol C Tables 4.2.6.8 and 6.1.1.4'
N N 0.0311 0.0180 'International Tables Vol C Tables 4.2.6.8 and 6.1.1.4'

loop_
_exptl_crystal_face_index_h
_exptl_crystal_face_index_k
_exptl_crystal_face_index_l
_exptl_crystal_face_perp_dist
1 0 -1 0.0285
-1 0 1 0.0209
-1 -2 -1 0.0406
1 2 1 0.0692
2 0 -1 0.0265
-2 0 1 0.0356
2 -1 1 0.0470
-2 1 -2 0.0416
1 0 -2 0.0310
1 2 -2 0.0521
-1 -2 2 0.0493

loop_
_geom_angle_atom_site_label_1
_geom_angle_atom_site_label_2
_geom_angle_atom_site_label_3
_geom_angle
_geom_angle_site_symmetry_1
_geom_angle_site_symmetry_3
_geom_angle_publ_flag
N1_2 B1_1 C2_1 152.25(13) . . ?
N1_2 B1_1 C3_1 152.99(12) . . ?
C2_1 B1_1 C3_1 54.60(8) . . ?
C3_1 C2_1 N1_3 138.48(12) . . ?
C3_1 C2_1 B1_1 63.10(9) . . ?
N1_3 C2_1 B1_1 158.08(12) . . ?
C2_1 C3_1 N1_4 137.79(12) . . ?
C2_1 C3_1 B1_1 62.30(9) . . ?
N1_4 C3_1 B1_1 159.86(12) . . ?
B1_1 N1_2 C2_2 119.00(10) . . ?
B1_1 N1_2 C6_2 117.96(10) . . ?
C2_2 N1_2 C6_2 119.55(9) . . ?
N1_2 C2_2 C8_2 109.78(10) . . ?
N1_2 C2_2 C3_2 110.78(10) . . ?
C8_2 C2_2 C3_2 107.38(11) . . ?
N1_2 C2_2 C7_2 111.56(10) . . ?
C8_2 C2_2 C7_2 107.15(11) . . ?
C3_2 C2_2 C7_2 110.04(11) . . ?
C4_2 C3_2 C2_2 112.99(11) . . ?
C4_2 C3_2 H3A_2 109.0 . . ?
C2_2 C3_2 H3A_2 109.0 . . ?
C4_2 C3_2 H3B_2 109.0 . . ?
C2_2 C3_2 H3B_2 109.0 . . ?
H3A_2 C3_2 H3B_2 107.8 . . ?
C5_2 C4_2 C3_2 108.32(11) . . ?
C5_2 C4_2 H4A_2 110.0 . . ?
C3_2 C4_2 H4A_2 110.0 . . ?
C5_2 C4_2 H4B_2 110.0 . . ?
C3_2 C4_2 H4B_2 110.0 . . ?
H4A_2 C4_2 H4B_2 108.4 . . ?
C4_2 C5_2 C6_2 113.74(11) . . ?
C4_2 C5_2 H5A_2 108.8 . . ?
C6_2 C5_2 H5A_2 108.8 . . ?
C4_2 C5_2 H5B_2 108.8 . . ?
C6_2 C5_2 H5B_2 108.8 . . ?
H5A_2 C5_2 H5B_2 107.7 . . ?
N1_2 C6_2 C10_2 108.27(10) . . ?
N1_2 C6_2 C9_2 112.82(10) . . ?
C10_2 C6_2 C9_2 108.28(11) . . ?
N1_2 C6_2 C5_2 110.05(10) . . ?
C10_2 C6_2 C5_2 106.37(11) . . ?
C9_2 C6_2 C5_2 110.78(10) . . ?
C2_2 C7_2 H7A_2 109.5 . . ?
C2_2 C7_2 H7B_2 109.5 . . ?
H7A_2 C7_2 H7B_2 109.5 . . ?
C2_2 C7_2 H7C_2 109.5 . . ?
H7A_2 C7_2 H7C_2 109.5 . . ?
H7B_2 C7_2 H7C_2 109.5 . . ?
C2_2 C8_2 H8A_2 109.5 . . ?
C2_2 C8_2 H8B_2 109.5 . . ?
H8A_2 C8_2 H8B_2 109.5 . . ?
C2_2 C8_2 H8C_2 109.5 . . ?
H8A_2 C8_2 H8C_2 109.5 . . ?
H8B_2 C8_2 H8C_2 109.5 . . ?
C6_2 C9_2 H9A_2 109.5 . . ?
C6_2 C9_2 H9B_2 109.5 . . ?
H9A_2 C9_2 H9B_2 109.5 . . ?
C6_2 C9_2 H9C_2 109.5 . . ?
H9A_2 C9_2 H9C_2 109.5 . . ?
H9B_2 C9_2 H9C_2 109.5 . . ?
C6_2 C10_2 H10A_2 109.5 . . ?
C6_2 C10_2 H10B_2 109.5 . . ?
H10A_2 C10_2 H10B_2 109.5 . . ?
C6_2 C10_2 H10C_2 109.5 . . ?
H10A_2 C10_2 H10C_2 109.5 . . ?
H10B_2 C10_2 H10C_2 109.5 . . ?
C2_1 N1_3 C6_3 118.07(11) . . ?
C2_1 N1_3 C2_3 118.17(10) . . ?
C6_3 N1_3 C2_3 113.58(11) . . ?
N1_3 C2_3 C3_3 110.18(12) . . ?
N1_3 C2_3 H2A_3 109.6 . . ?
C3_3 C2_3 H2A_3 109.6 . . ?
N1_3 C2_3 H2B_3 109.6 . . ?
C3_3 C2_3 H2B_3 109.6 . . ?
H2A_3 C2_3 H2B_3 108.1 . . ?
C2_3 C3_3 C4_3 110.94(12) . . ?
C2_3 C3_3 H3A_3 109.5 . . ?
C4_3 C3_3 H3A_3 109.5 . . ?
C2_3 C3_3 H3B_3 109.5 . . ?
C4_3 C3_3 H3B_3 109.5 . . ?
H3A_3 C3_3 H3B_3 108.0 . . ?
C3_3 C4_3 C5_3 111.09(12) . . ?
C3_3 C4_3 H4A_3 109.4 . . ?
C5_3 C4_3 H4A_3 109.4 . . ?
C3_3 C4_3 H4B_3 109.4 . . ?
C5_3 C4_3 H4B_3 109.4 . . ?
H4A_3 C4_3 H4B_3 108.0 . . ?
C6_3 C5_3 C4_3 111.93(12) . . ?
C6_3 C5_3 H5A_3 109.2 . . ?
C4_3 C5_3 H5A_3 109.2 . . ?
C6_3 C5_3 H5B_3 109.2 . . ?
C4_3 C5_3 H5B_3 109.2 . . ?
H5A_3 C5_3 H5B_3 107.9 . . ?
N1_3 C6_3 C5_3 110.78(12) . . ?
N1_3 C6_3 H6A_3 109.5 . . ?
C5_3 C6_3 H6A_3 109.5 . . ?
N1_3 C6_3 H6B_3 109.5 . . ?
C5_3 C6_3 H6B_3 109.5 . . ?
H6A_3 C6_3 H6B_3 108.1 . . ?
C3_1 N1_4 C2_4 116.95(10) . . ?
C3_1 N1_4 C6_4 116.15(11) . . ?
C2_4 N1_4 C6_4 113.38(11) . . ?
N1_4 C2_4 C3_4 110.94(12) . . ?
N1_4 C2_4 H2A_4 109.5 . . ?
C3_4 C2_4 H2A_4 109.5 . . ?
N1_4 C2_4 H2B_4 109.5 . . ?
C3_4 C2_4 H2B_4 109.5 . . ?
H2A_4 C2_4 H2B_4 108.0 . . ?
C2_4 C3_4 C4_4 111.06(12) . . ?
C2_4 C3_4 H3A_4 109.4 . . ?
C4_4 C3_4 H3A_4 109.4 . . ?
C2_4 C3_4 H3B_4 109.4 . . ?
C4_4 C3_4 H3B_4 109.4 . . ?
H3A_4 C3_4 H3B_4 108.0 . . ?
C5_4 C4_4 C3_4 110.11(12) . . ?
C5_4 C4_4 H4A_4 109.6 . . ?
C3_4 C4_4 H4A_4 109.6 . . ?
C5_4 C4_4 H4B_4 109.6 . . ?
C3_4 C4_4 H4B_4 109.6 . . ?
H4A_4 C4_4 H4B_4 108.2 . . ?
C6_4 C5_4 C4_4 110.99(13) . . ?
C6_4 C5_4 H5A_4 109.4 . . ?
C4_4 C5_4 H5A_4 109.4 . . ?
C6_4 C5_4 H5B_4 109.4 . . ?
C4_4 C5_4 H5B_4 109.4 . . ?
H5A_4 C5_4 H5B_4 108.0 . . ?
N1_4 C6_4 C5_4 111.17(12) . . ?
N1_4 C6_4 H6A_4 109.4 . . ?
C5_4 C6_4 H6A_4 109.4 . . ?
N1_4 C6_4 H6B_4 109.4 . . ?
C5_4 C6_4 H6B_4 109.4 . . ?
H6A_4 C6_4 H6B_4 108.0 . . ?

loop_
_geom_bond_atom_site_label_1
_geom_bond_atom_site_label_2
_geom_bond_distance
_geom_bond_site_symmetry_2
_geom_bond_publ_flag
B1_1 N1_2 1.4294(18) . ?
B1_1 C2_1 1.4797(19) . ?
B1_1 C3_1 1.4904(18) . ?
C2_1 C3_1 1.3622(17) . ?
C2_1 N1_3 1.3791(16) . ?
C3_1 N1_4 1.3818(16) . ?
N1_2 C2_2 1.4884(15) . ?
N1_2 C6_2 1.4914(16) . ?
C2_2 C8_2 1.5208(18) . ?
C2_2 C3_2 1.5344(18) . ?
C2_2 C7_2 1.5418(18) . ?
C3_2 C4_2 1.5174(19) . ?
C3_2 H3A_2 0.9900 . ?
C3_2 H3B_2 0.9900 . ?
C4_2 C5_2 1.5140(19) . ?
C4_2 H4A_2 0.9900 . ?
C4_2 H4B_2 0.9900 . ?
C5_2 C6_2 1.5368(17) . ?
C5_2 H5A_2 0.9900 . ?
C5_2 H5B_2 0.9900 . ?
C6_2 C10_2 1.5318(18) . ?
C6_2 C9_2 1.5354(18) . ?
C7_2 H7A_2 0.9800 . ?
C7_2 H7B_2 0.9800 . ?
C7_2 H7C_2 0.9800 . ?
C8_2 H8A_2 0.9800 . ?
C8_2 H8B_2 0.9800 . ?
C8_2 H8C_2 0.9800 . ?
C9_2 H9A_2 0.9800 . ?
C9_2 H9B_2 0.9800 . ?
C9_2 H9C_2 0.9800 . ?
C10_2 H10A_2 0.9800 . ?
C10_2 H10B_2 0.9800 . ?
C10_2 H10C_2 0.9800 . ?
N1_3 C6_3 1.4557(16) . ?
N1_3 C2_3 1.4584(17) . ?
C2_3 C3_3 1.5083(19) . ?
C2_3 H2A_3 0.9900 . ?
C2_3 H2B_3 0.9900 . ?
C3_3 C4_3 1.519(2) . ?
C3_3 H3A_3 0.9900 . ?
C3_3 H3B_3 0.9900 . ?
C4_3 C5_3 1.519(2) . ?
C4_3 H4A_3 0.9900 . ?
C4_3 H4B_3 0.9900 . ?
C5_3 C6_3 1.511(2) . ?
C5_3 H5A_3 0.9900 . ?
C5_3 H5B_3 0.9900 . ?
C6_3 H6A_3 0.9900 . ?
C6_3 H6B_3 0.9900 . ?
N1_4 C2_4 1.4567(16) . ?
N1_4 C6_4 1.4569(17) . ?
C2_4 C3_4 1.5178(19) . ?
C2_4 H2A_4 0.9900 . ?
C2_4 H2B_4 0.9900 . ?
C3_4 C4_4 1.530(2) . ?
C3_4 H3A_4 0.9900 . ?
C3_4 H3B_4 0.9900 . ?
C4_4 C5_4 1.515(2) . ?
C4_4 H4A_4 0.9900 . ?
C4_4 H4B_4 0.9900 . ?
C5_4 C6_4 1.510(2) . ?
C5_4 H5A_4 0.9900 . ?
C5_4 H5B_4 0.9900 . ?
C6_4 H6A_4 0.9900 . ?
C6_4 H6B_4 0.9900 . ?

loop_
_geom_torsion_atom_site_label_1
_geom_torsion_atom_site_label_2
_geom_torsion_atom_site_label_3
_geom_torsion_atom_site_label_4
_geom_torsion
_geom_torsion_site_symmetry_1
_geom_torsion_site_symmetry_2
_geom_torsion_site_symmetry_3
_geom_torsion_site_symmetry_4
_geom_torsion_publ_flag
N1_2 B1_1 C2_1 C3_1 -175.3(3) . . . . ?
N1_2 B1_1 C2_1 N1_3 -4.2(5) . . . . ?
C3_1 B1_1 C2_1 N1_3 171.2(3) . . . . ?
N1_3 C2_1 C3_1 N1_4 3.3(3) . . . . ?
B1_1 C2_1 C3_1 N1_4 178.31(18) . . . . ?
N1_3 C2_1 C3_1 B1_1 -175.03(18) . . . . ?
N1_2 B1_1 C3_1 C2_1 175.2(3) . . . . ?
N1_2 B1_1 C3_1 N1_4 -1.5(5) . . . . ?
C2_1 B1_1 C3_1 N1_4 -176.7(4) . . . . ?
C2_1 B1_1 N1_2 C2_2 -49.6(3) . . . . ?
C3_1 B1_1 N1_2 C2_2 138.9(2) . . . . ?
C2_1 B1_1 N1_2 C6_2 151.6(2) . . . . ?
C3_1 B1_1 N1_2 C6_2 -20.0(3) . . . . ?
B1_1 N1_2 C2_2 C8_2 38.85(15) . . . . ?
C6_2 N1_2 C2_2 C8_2 -162.62(11) . . . . ?
B1_1 N1_2 C2_2 C3_2 157.27(11) . . . . ?
C6_2 N1_2 C2_2 C3_2 -44.20(15) . . . . ?
B1_1 N1_2 C2_2 C7_2 -79.78(14) . . . . ?
C6_2 N1_2 C2_2 C7_2 78.75(14) . . . . ?
N1_2 C2_2 C3_2 C4_2 50.45(15) . . . . ?
C8_2 C2_2 C3_2 C4_2 170.32(11) . . . . ?
C7_2 C2_2 C3_2 C4_2 -73.38(14) . . . . ?
C2_2 C3_2 C4_2 C5_2 -58.06(15) . . . . ?
C3_2 C4_2 C5_2 C6_2 58.32(15) . . . . ?
B1_1 N1_2 C6_2 C10_2 -41.64(15) . . . . ?
C2_2 N1_2 C6_2 C10_2 159.61(11) . . . . ?
B1_1 N1_2 C6_2 C9_2 78.19(14) . . . . ?
C2_2 N1_2 C6_2 C9_2 -80.56(13) . . . . ?
B1_1 N1_2 C6_2 C5_2 -157.52(11) . . . . ?
C2_2 N1_2 C6_2 C5_2 43.73(15) . . . . ?
C4_2 C5_2 C6_2 N1_2 -50.21(14) . . . . ?
C4_2 C5_2 C6_2 C10_2 -167.29(11) . . . . ?
C4_2 C5_2 C6_2 C9_2 75.25(14) . . . . ?
C3_1 C2_1 N1_3 C6_3 -49.6(2) . . . . ?
B1_1 C2_1 N1_3 C6_3 142.3(3) . . . . ?
C3_1 C2_1 N1_3 C2_3 167.25(15) . . . . ?
B1_1 C2_1 N1_3 C2_3 -0.8(4) . . . . ?
C2_1 N1_3 C2_3 C3_3 -156.20(12) . . . . ?
C6_3 N1_3 C2_3 C3_3 59.10(16) . . . . ?
N1_3 C2_3 C3_3 C4_3 -55.99(16) . . . . ?
C2_3 C3_3 C4_3 C5_3 52.92(17) . . . . ?
C3_3 C4_3 C5_3 C6_3 -51.26(18) . . . . ?
C2_1 N1_3 C6_3 C5_3 158.09(12) . . . . ?
C2_3 N1_3 C6_3 C5_3 -57.18(16) . . . . ?
C4_3 C5_3 C6_3 N1_3 52.50(17) . . . . ?
C2_1 C3_1 N1_4 C2_4 178.68(14) . . . . ?
B1_1 C3_1 N1_4 C2_4 -5.7(4) . . . . ?
C2_1 C3_1 N1_4 C6_4 -43.1(2) . . . . ?
B1_1 C3_1 N1_4 C6_4 132.5(3) . . . . ?
C3_1 N1_4 C2_4 C3_4 -164.11(11) . . . . ?
C6_4 N1_4 C2_4 C3_4 56.57(15) . . . . ?
N1_4 C2_4 C3_4 C4_4 -54.41(17) . . . . ?
C2_4 C3_4 C4_4 C5_4 53.77(17) . . . . ?
C3_4 C4_4 C5_4 C6_4 -54.20(17) . . . . ?
C3_1 N1_4 C6_4 C5_4 163.15(12) . . . . ?
C2_4 N1_4 C6_4 C5_4 -57.19(16) . . . . ?
C4_4 C5_4 C6_4 N1_4 55.57(17) . . . . ?
